data_4347152
loop_
_publ_author_name
'Huang, Daria L.'
'Beltr\'an-Suito, Rodrigo'
'Thomsen, Julianne M.'
'Hashmi, Sara M.'
'Materna, Kelly L.'
'Sheehan, Stafford W.'
'Mercado, Brandon Q.'
'Brudvig, Gary W.'
'Crabtree, Robert H.'

_publ_contact_author
;
 Prof. Robert H. Crabtree        
 The Department of Chemistry 
 Yale University 
 P. O. Box 208107 
 New Haven 
 Connecticut 06520 USA.
;
_publ_section_title
;
 New Ir Bis-Carbonyl Precursor for Water Oxidation Catalysis.
;
_journal_issue 5
_journal_name_full 'Inorganic chemistry'
_journal_page_first 2427
_journal_page_last 2435
_journal_paper_doi 10.1021/acs.inorgchem.5b02809
_journal_volume 55
_journal_year 2016
_chemical_formula_moiety 'C10 H10 Ir N O3'
_chemical_formula_sum 'C10 H10 Ir N O3'
_chemical_formula_weight 384.39
_space_group_crystal_system monoclinic
_space_group_IT_number 14
_space_group_name_Hall '-P 2yn'
_space_group_name_H-M_alt 'P 1 21/n 1'
_atom_sites_solution_hydrogens geom
_atom_sites_solution_primary direct
_atom_sites_solution_secondary difmap
_audit_creation_method SHELXL-2014/7
_cell_angle_alpha 90
_cell_angle_beta 100.895(7)
_cell_angle_gamma 90
_cell_formula_units_Z 4
_cell_length_a 8.0620(2)
_cell_length_b 14.5888(3)
_cell_length_c 9.2740(7)
_cell_measurement_reflns_used 25016
_cell_measurement_temperature 93(2)
_cell_measurement_theta_max 68.3
_cell_measurement_theta_min 3.0
_cell_volume 1071.10(9)
_computing_cell_refinement 'CrystalClear-SM Expert 2.0 r15 (Rigaku, 2011)'
_computing_data_collection 'CrystalClear-SM Expert 2.0 r15 (Rigaku, 2011)'
_computing_data_reduction 'CrystalClear-SM Expert 2.0 r15 (Rigaku, 2011)'
_computing_molecular_graphics
; 
Dolomanov, O.V.; Bourhis, L.J.; Gildea, R.J.; Howard, J.A.K.; Puschmann, H., 
OLEX2: A complete structure solution, refinement and analysis program
(2009). J. Appl. Cryst., 42, 339-341.
;
_computing_publication_material 'SHELXL-2013 (Sheldrick, 2013)'
_computing_structure_refinement 'SHELXL-2014/7 (Sheldrick, 2014)'
_computing_structure_solution 'SHELXS-2013 (Sheldrick, 2013)'
_diffrn_ambient_temperature 93(2)
_diffrn_detector_area_resol_mean 22.2
_diffrn_measured_fraction_theta_full 0.996
_diffrn_measured_fraction_theta_max 0.994
_diffrn_measurement_device_type 'Rigaku Saturn 944+ CCD'
_diffrn_measurement_method \w
_diffrn_radiation_type CuK\a
_diffrn_radiation_wavelength 1.54187
_diffrn_reflns_av_R_equivalents 0.1389
_diffrn_reflns_av_unetI/netI 0.0736
_diffrn_reflns_Laue_measured_fraction_full 0.996
_diffrn_reflns_Laue_measured_fraction_max 0.994
_diffrn_reflns_limit_h_max 9
_diffrn_reflns_limit_h_min -9
_diffrn_reflns_limit_k_max 17
_diffrn_reflns_limit_k_min -17
_diffrn_reflns_limit_l_max 11
_diffrn_reflns_limit_l_min -11
_diffrn_reflns_number 34892
_diffrn_reflns_point_group_measured_fraction_full 0.996
_diffrn_reflns_point_group_measured_fraction_max 0.994
_diffrn_reflns_theta_full 67.687
_diffrn_reflns_theta_max 68.163
_diffrn_reflns_theta_min 5.727
_diffrn_source 'Rotating Anode'
_exptl_absorpt_coefficient_mu 24.047
_exptl_absorpt_correction_T_max 1.000
_exptl_absorpt_correction_T_min 0.604
_exptl_absorpt_correction_type multi-scan
_exptl_absorpt_process_details 'Jacobson, R. (1998) Private Communication'
_exptl_crystal_colour Colorless
_exptl_crystal_density_diffrn 2.384
_exptl_crystal_density_method 'not measured'
_exptl_crystal_description Plate
_exptl_crystal_F_000 712
_exptl_crystal_size_max 0.180
_exptl_crystal_size_mid 0.140
_exptl_crystal_size_min 0.040
_refine_diff_density_max 2.380
_refine_diff_density_min -4.196
_refine_diff_density_rms 0.361
_refine_ls_extinction_method none
_refine_ls_goodness_of_fit_ref 1.148
_refine_ls_hydrogen_treatment constr
_refine_ls_matrix_type full
_refine_ls_number_parameters 138
_refine_ls_number_reflns 1945
_refine_ls_number_restraints 0
_refine_ls_restrained_S_all 1.148
_refine_ls_R_factor_all 0.0752
_refine_ls_R_factor_gt 0.0686
_refine_ls_shift/su_max 0.000
_refine_ls_shift/su_mean 0.000
_refine_ls_structure_factor_coef Fsqd
_refine_ls_weighting_details 'w=1/[\s^2^(Fo^2^)+(0.1512P)^2^+0.1730P] where P=(Fo^2^+2Fc^2^)/3'
_refine_ls_weighting_scheme calc
_refine_ls_wR_factor_gt 0.1927
_refine_ls_wR_factor_ref 0.2066
_reflns_Friedel_coverage 0.000
_reflns_number_gt 1658
_reflns_number_total 1945
_reflns_threshold_expression 'I > 2\s(I)'
_cod_data_source_file ic5b02809_si_003.cif
_cod_data_source_block 007-14109
_cod_original_sg_symbol_H-M 'P 21/n'
_cod_database_code 4347152
_shelx_shelxl_version_number 2014/7
_shelx_space_group_comment
; 
The symmetry employed for this shelxl refinement is uniquely defined 
by the following loop, which should always be used as a source of 
symmetry information in preference to the above space-group names. 
They are only intended as comments. 
;
_shelx_estimated_absorpt_t_min 0.098
_shelx_estimated_absorpt_t_max 0.446

loop_
_space_group_symop_operation_xyz
'x, y, z'
'-x+1/2, y+1/2, -z+1/2'
'-x, -y, -z'
'x-1/2, -y-1/2, z-1/2'

loop_
_atom_site_label
_atom_site_type_symbol
_atom_site_fract_x
_atom_site_fract_y
_atom_site_fract_z
_atom_site_U_iso_or_equiv
_atom_site_adp_type
_atom_site_occupancy
_atom_site_site_symmetry_order
_atom_site_calc_flag
_atom_site_refinement_flags_posn
_atom_site_refinement_flags_adp
Ir1 Ir 0.65367(5) 0.42947(3) 0.30818(5) 0.0367(3) Uani 1 1 d . .
N2 N 0.4804(10) 0.3750(6) 0.4266(10) 0.0329(19) Uani 1 1 d . .
C3 C 0.3135(14) 0.3975(9) 0.4086(12) 0.038(2) Uani 1 1 d . .
H3 H 0.2691 0.4453 0.3430 0.046 Uiso 1 1 calc R U
C4 C 0.2109(16) 0.3520(9) 0.4840(14) 0.046(3) Uani 1 1 d . .
H4 H 0.0932 0.3644 0.4632 0.055 Uiso 1 1 calc R U
C5 C 0.2738(14) 0.2870(9) 0.5918(14) 0.044(3) Uani 1 1 d . .
H5 H 0.2024 0.2581 0.6488 0.053 Uiso 1 1 calc R U
C6 C 0.4436(15) 0.2668(9) 0.6115(14) 0.046(3) Uani 1 1 d . .
H6 H 0.4911 0.2230 0.6833 0.055 Uiso 1 1 calc R U
C7 C 0.5470(14) 0.3103(8) 0.5265(13) 0.040(3) Uani 1 1 d . .
C8 C 0.7361(13) 0.2910(8) 0.5425(14) 0.040(2) Uani 1 1 d . .
O9 O 0.8019(9) 0.3414(6) 0.4337(9) 0.047(2) Uani 1 1 d . .
C10 C 0.8270(15) 0.3180(10) 0.6943(13) 0.044(3) Uani 1 1 d . .
H10A H 0.9472 0.3028 0.7052 0.066 Uiso 1 1 calc R U
H10B H 0.7784 0.2847 0.7680 0.066 Uiso 1 1 calc R U
H10C H 0.8145 0.3841 0.7080 0.066 Uiso 1 1 calc R U
C11 C 0.7595(16) 0.1880(9) 0.5100(16) 0.050(3) Uani 1 1 d . .
H11A H 0.7017 0.1740 0.4097 0.075 Uiso 1 1 calc R U
H11B H 0.7115 0.1507 0.5798 0.075 Uiso 1 1 calc R U
H11C H 0.8802 0.1744 0.5201 0.075 Uiso 1 1 calc R U
C12 C 0.8229(19) 0.4659(9) 0.2125(14) 0.048(3) Uani 1 1 d . .
O13 O 0.9348(10) 0.4873(6) 0.1545(10) 0.053(2) Uani 1 1 d . .
C14 C 0.5064(16) 0.5093(9) 0.1933(14) 0.048(3) Uani 1 1 d . .
O15 O 0.4098(13) 0.5558(6) 0.1192(11) 0.053(2) Uani 1 1 d . .

loop_
_atom_site_aniso_label
_atom_site_aniso_U_11
_atom_site_aniso_U_22
_atom_site_aniso_U_33
_atom_site_aniso_U_23
_atom_site_aniso_U_13
_atom_site_aniso_U_12
Ir1 0.0299(5) 0.0417(5) 0.0383(5) 0.00055(17) 0.0057(3) -0.00073(16)
N2 0.023(4) 0.033(4) 0.041(5) 0.003(4) 0.003(4) -0.001(3)
C3 0.032(6) 0.052(6) 0.033(6) -0.010(5) 0.009(4) -0.005(5)
C4 0.033(6) 0.054(7) 0.047(7) -0.004(6) -0.001(5) 0.003(5)
C5 0.026(5) 0.061(7) 0.047(7) 0.004(5) 0.012(5) 0.003(5)
C6 0.039(6) 0.052(7) 0.045(7) 0.014(5) -0.001(5) -0.013(5)
C7 0.038(6) 0.046(6) 0.035(6) -0.002(5) 0.003(5) -0.004(5)
C8 0.027(5) 0.041(6) 0.054(7) 0.000(5) 0.014(5) 0.003(4)
O9 0.026(4) 0.063(5) 0.052(5) 0.009(4) 0.005(3) -0.003(4)
C10 0.032(6) 0.050(7) 0.047(7) 0.003(5) 0.000(5) -0.001(5)
C11 0.040(7) 0.044(7) 0.065(9) 0.009(6) 0.011(6) 0.000(5)
C12 0.063(9) 0.037(7) 0.037(6) -0.002(5) -0.007(6) 0.004(6)
O13 0.026(4) 0.069(6) 0.068(6) 0.018(5) 0.021(4) -0.002(4)
C14 0.041(6) 0.057(7) 0.048(7) -0.006(6) 0.015(5) -0.007(6)
O15 0.052(6) 0.061(5) 0.050(6) 0.017(4) 0.020(5) 0.019(4)

loop_
_atom_type_symbol
_atom_type_description
_atom_type_scat_dispersion_real
_atom_type_scat_dispersion_imag
_atom_type_scat_source
C C 0.0181 0.0091 'International Tables Vol C Tables 4.2.6.8 and 6.1.1.4'
H H 0.0000 0.0000 'International Tables Vol C Tables 4.2.6.8 and 6.1.1.4'
Ir Ir -4.7710 6.5667 'International Tables Vol C Tables 4.2.6.8 and 6.1.1.4'
N N 0.0311 0.0180 'International Tables Vol C Tables 4.2.6.8 and 6.1.1.4'
O O 0.0492 0.0322 'International Tables Vol C Tables 4.2.6.8 and 6.1.1.4'

loop_
_geom_angle_atom_site_label_1
_geom_angle_atom_site_label_2
_geom_angle_atom_site_label_3
_geom_angle
C12 Ir1 C14 89.7(5)
C12 Ir1 O9 92.9(4)
C14 Ir1 O9 177.3(4)
C12 Ir1 N2 173.1(5)
C14 Ir1 N2 97.0(4)
O9 Ir1 N2 80.4(3)
C7 N2 C3 120.3(10)
C7 N2 Ir1 113.8(7)
C3 N2 Ir1 125.9(8)
C4 C3 N2 120.2(12)
C4 C3 H3 119.9
N2 C3 H3 119.9
C3 C4 C5 121.8(12)
C3 C4 H4 119.1
C5 C4 H4 119.1
C6 C5 C4 117.1(11)
C6 C5 H5 121.5
C4 C5 H5 121.5
C5 C6 C7 120.7(11)
C5 C6 H6 119.7
C7 C6 H6 119.7
N2 C7 C6 119.8(10)
N2 C7 C8 116.9(10)
C6 C7 C8 123.4(10)
O9 C8 C10 110.1(9)
O9 C8 C7 109.5(9)
C10 C8 C7 110.0(9)
O9 C8 C11 106.6(9)
C10 C8 C11 112.2(11)
C7 C8 C11 108.3(9)
C8 O9 Ir1 119.1(6)
C8 C10 H10A 109.5
C8 C10 H10B 109.5
H10A C10 H10B 109.5
C8 C10 H10C 109.5
H10A C10 H10C 109.5
H10B C10 H10C 109.5
C8 C11 H11A 109.5
C8 C11 H11B 109.5
H11A C11 H11B 109.5
C8 C11 H11C 109.5
H11A C11 H11C 109.5
H11B C11 H11C 109.5
O13 C12 Ir1 177.8(11)
O15 C14 Ir1 176.9(11)

loop_
_geom_bond_atom_site_label_1
_geom_bond_atom_site_label_2
_geom_bond_distance
Ir1 C12 1.841(16)
Ir1 C14 1.850(14)
Ir1 O9 1.978(8)
Ir1 N2 2.090(8)
N2 C7 1.360(14)
N2 C3 1.364(14)
C3 C4 1.353(18)
C3 H3 0.9500
C4 C5 1.401(18)
C4 H4 0.9500
C5 C6 1.379(16)
C5 H5 0.9500
C6 C7 1.402(17)
C6 H6 0.9500
C7 C8 1.529(15)
C8 O9 1.428(14)
C8 C10 1.511(16)
C8 C11 1.551(17)
C10 H10A 0.9800
C10 H10B 0.9800
C10 H10C 0.9800
C11 H11A 0.9800
C11 H11B 0.9800
C11 H11C 0.9800
C12 O13 1.176(17)
C14 O15 1.156(16)

loop_
_geom_torsion_atom_site_label_1
_geom_torsion_atom_site_label_2
_geom_torsion_atom_site_label_3
_geom_torsion_atom_site_label_4
_geom_torsion
C7 N2 C3 C4 -3.7(16)
Ir1 N2 C3 C4 174.6(8)
N2 C3 C4 C5 6.0(18)
C3 C4 C5 C6 -4.1(19)
C4 C5 C6 C7 0.1(19)
C3 N2 C7 C6 -0.3(16)
Ir1 N2 C7 C6 -178.8(9)
C3 N2 C7 C8 -178.4(10)
Ir1 N2 C7 C8 3.1(12)
C5 C6 C7 N2 2.0(19)
C5 C6 C7 C8 -179.9(12)
N2 C7 C8 O9 -5.9(14)
C6 C7 C8 O9 176.0(11)
N2 C7 C8 C10 115.3(11)
C6 C7 C8 C10 -62.8(15)
N2 C7 C8 C11 -121.8(11)
C6 C7 C8 C11 60.1(15)
C10 C8 O9 Ir1 -114.8(9)
C7 C8 O9 Ir1 6.2(12)
C11 C8 O9 Ir1 123.2(9)
